data_7239320
loop_
_publ_author_name
'Kotipalli, Trimurtulu'
'Kavala, Veerababurao'
'Janreddy, Donala'
'Kuo, Chun-Wei'
'Kuo, Ting-Shen'
'Huang, Hsiu-Ni'
'He, Chiu-Hui'
'Yao, Ching-Fa'

_publ_section_title
;
 Syntheses of indolo[1,2-a]quinazolinone derivatives via palladium
 catalyzed intramolecular C--H amidation
;
_journal_issue 5
_journal_name_full 'RSC Adv.'
_journal_page_first 2274
_journal_paper_doi 10.1039/C3RA44798G
_journal_volume 4
_journal_year 2014
_chemical_formula_moiety 'C22 H16 N2 O'
_chemical_formula_sum 'C22 H16 N2 O'
_chemical_formula_weight 324.37
_space_group_IT_number 14
_space_group_name_Hall '-P 2ybc'
_space_group_name_H-M_alt 'P 1 21/c 1'
_symmetry_cell_setting monoclinic
_symmetry_space_group_name_H-M 'P 1 21/c 1'
_atom_sites_solution_hydrogens geom
_atom_sites_solution_primary direct
_atom_sites_solution_secondary difmap
_audit_creation_method SHELXL-97
_cell_angle_alpha 90.00
_cell_angle_beta 98.951(2)
_cell_angle_gamma 90.00
_cell_formula_units_Z 4
_cell_length_a 15.4838(6)
_cell_length_b 13.2567(5)
_cell_length_c 7.8274(3)
_cell_measurement_reflns_used 0
_cell_measurement_temperature 200(2)
_cell_measurement_theta_max 0
_cell_measurement_theta_min 0
_cell_volume 1587.12(11)
_computing_molecular_graphics 'Ortep-3 for Windows (Farrugia, 1997)'
_computing_publication_material 'WinGX publication routines (Farrugia, 1999)'
_computing_structure_refinement 'SHELXL-97 (Sheldrick, 1997)'
_computing_structure_solution 'SHELXS-86 (Sheldrick, 1986)'
_diffrn_ambient_temperature 200(2)
_diffrn_measured_fraction_theta_full 0.997
_diffrn_measured_fraction_theta_max 0.997
_diffrn_radiation_monochromator graphite
_diffrn_radiation_source 'fine-focus sealed tube'
_diffrn_radiation_type MoK\a
_diffrn_radiation_wavelength 0.71073
_diffrn_reflns_av_R_equivalents 0.0284
_diffrn_reflns_av_sigmaI/netI 0.0354
_diffrn_reflns_limit_h_max 17
_diffrn_reflns_limit_h_min -18
_diffrn_reflns_limit_k_max 15
_diffrn_reflns_limit_k_min -15
_diffrn_reflns_limit_l_max 9
_diffrn_reflns_limit_l_min -8
_diffrn_reflns_number 10463
_diffrn_reflns_theta_full 25.02
_diffrn_reflns_theta_max 25.02
_diffrn_reflns_theta_min 2.03
_exptl_absorpt_coefficient_mu 0.084
_exptl_absorpt_correction_T_max 0.9941
_exptl_absorpt_correction_T_min 0.9364
_exptl_absorpt_correction_type multi-scan
_exptl_crystal_colour 'pale yellow'
_exptl_crystal_density_diffrn 1.357
_exptl_crystal_density_method 'not measured'
_exptl_crystal_description prism
_exptl_crystal_F_000 680
_exptl_crystal_size_max 0.79
_exptl_crystal_size_mid 0.12
_exptl_crystal_size_min 0.07
_refine_diff_density_max 0.274
_refine_diff_density_min -0.357
_refine_diff_density_rms 0.114
_refine_ls_extinction_method none
_refine_ls_goodness_of_fit_ref 0.704
_refine_ls_hydrogen_treatment constr
_refine_ls_matrix_type full
_refine_ls_number_parameters 226
_refine_ls_number_reflns 2791
_refine_ls_number_restraints 0
_refine_ls_restrained_S_all 0.704
_refine_ls_R_factor_all 0.0618
_refine_ls_R_factor_gt 0.0377
_refine_ls_shift/su_max 0.000
_refine_ls_shift/su_mean 0.000
_refine_ls_structure_factor_coef Fsqd
_refine_ls_weighting_details 'calc w=1/[\s^2^(Fo^2^)+(0.1037P)^2^+1.7128P] where P=(Fo^2^+2Fc^2^)/3'
_refine_ls_weighting_scheme calc
_refine_ls_wR_factor_gt 0.0994
_refine_ls_wR_factor_ref 0.1363
_reflns_number_gt 2079
_reflns_number_total 2791
_reflns_threshold_expression >2sigma(I)
_cod_data_source_file c3ra44798g.txt
_cod_data_source_block a13777
_cod_original_sg_symbol_H-M 'P 21/c'
_cod_database_code 7239320

loop_
_symmetry_equiv_pos_as_xyz
'x, y, z'
'-x, y+1/2, -z+1/2'
'-x, -y, -z'
'x, -y-1/2, z-1/2'

loop_
_atom_site_label
_atom_site_type_symbol
_atom_site_fract_x
_atom_site_fract_y
_atom_site_fract_z
_atom_site_U_iso_or_equiv
_atom_site_adp_type
_atom_site_occupancy
_atom_site_symmetry_multiplicity
_atom_site_calc_flag
_atom_site_refinement_flags
C1 C 0.15979(13) 0.94276(16) -0.0659(2) 0.0331(5) Uani 1 1 d .
C2 C 0.12958(12) 0.83823(15) -0.0997(2) 0.0298(5) Uani 1 1 d .
C3 C 0.04951(13) 0.82301(16) -0.2053(3) 0.0362(5) Uani 1 1 d .
H3 H 0.0174 0.8797 -0.2548 0.043 Uiso 1 1 calc R
C4 C 0.01594(13) 0.72786(17) -0.2396(3) 0.0386(5) Uani 1 1 d .
H4 H -0.0387 0.7185 -0.3119 0.046 Uiso 1 1 calc R
C5 C 0.06338(13) 0.64604(17) -0.1665(3) 0.0386(5) Uani 1 1 d .
H5 H 0.0406 0.5800 -0.1890 0.046 Uiso 1 1 calc R
C6 C 0.14334(13) 0.65822(15) -0.0612(3) 0.0341(5) Uani 1 1 d .
H6 H 0.1749 0.6009 -0.0125 0.041 Uiso 1 1 calc R
C7 C 0.17738(12) 0.75460(15) -0.0269(2) 0.0275(4) Uani 1 1 d .
C8 C 0.31989(12) 0.70818(15) 0.1716(2) 0.0279(4) Uani 1 1 d .
C9 C 0.33004(13) 0.60391(16) 0.1672(2) 0.0342(5) Uani 1 1 d .
H9 H 0.2889 0.5628 0.0960 0.041 Uiso 1 1 calc R
C10 C 0.40194(14) 0.56200(17) 0.2699(3) 0.0400(5) Uani 1 1 d .
H10 H 0.4105 0.4911 0.2678 0.048 Uiso 1 1 calc R
C11 C 0.46203(14) 0.62137(18) 0.3762(3) 0.0411(5) Uani 1 1 d .
H11 H 0.5101 0.5903 0.4469 0.049 Uiso 1 1 calc R
C12 C 0.45270(13) 0.72436(17) 0.3801(2) 0.0367(5) Uani 1 1 d .
H12 H 0.4938 0.7645 0.4532 0.044 Uiso 1 1 calc R
C13 C 0.38188(12) 0.76933(15) 0.2751(2) 0.0296(5) Uani 1 1 d .
C14 C 0.35752(13) 0.87212(16) 0.2461(2) 0.0325(5) Uani 1 1 d .
H14 H 0.3872 0.9294 0.2992 0.039 Uiso 1 1 calc R
C15 C 0.28326(12) 0.87219(15) 0.1274(2) 0.0281(4) Uani 1 1 d .
C16 C 0.27229(14) 1.05433(15) 0.0904(2) 0.0342(5) Uani 1 1 d .
H16A H 0.2441 1.1023 0.0020 0.041 Uiso 1 1 calc R
H16B H 0.3356 1.0531 0.0836 0.041 Uiso 1 1 calc R
C17 C 0.25977(12) 1.09185(14) 0.2674(2) 0.0296(5) Uani 1 1 d .
C18 C 0.32814(14) 1.13223(15) 0.3816(3) 0.0366(5) Uani 1 1 d .
H18 H 0.3850 1.1347 0.3507 0.044 Uiso 1 1 calc R
C19 C 0.31434(15) 1.16907(16) 0.5408(3) 0.0410(5) Uani 1 1 d .
H19 H 0.3617 1.1976 0.6174 0.049 Uiso 1 1 calc R
C20 C 0.23229(15) 1.16469(16) 0.5888(3) 0.0398(5) Uani 1 1 d .
H20 H 0.2231 1.1890 0.6988 0.048 Uiso 1 1 calc R
C21 C 0.16369(14) 1.12455(16) 0.4754(3) 0.0395(5) Uani 1 1 d .
H21 H 0.1071 1.1208 0.5076 0.047 Uiso 1 1 calc R
C22 C 0.17703(13) 1.08965(15) 0.3146(3) 0.0347(5) Uani 1 1 d .
H22 H 0.1291 1.0640 0.2360 0.042 Uiso 1 1 calc R
N1 N 0.23593(10) 0.95338(12) 0.05014(19) 0.0300(4) Uani 1 1 d .
N2 N 0.25689(10) 0.77373(11) 0.08125(18) 0.0262(4) Uani 1 1 d .
O1 O 0.12046(10) 1.01641(12) -0.1328(2) 0.0497(4) Uani 1 1 d .

loop_
_atom_site_aniso_label
_atom_site_aniso_U_11
_atom_site_aniso_U_22
_atom_site_aniso_U_33
_atom_site_aniso_U_23
_atom_site_aniso_U_13
_atom_site_aniso_U_12
C1 0.0335(11) 0.0363(12) 0.0301(10) 0.0020(8) 0.0069(8) 0.0039(9)
C2 0.0296(10) 0.0353(12) 0.0251(10) -0.0009(8) 0.0061(8) 0.0006(9)
C3 0.0327(11) 0.0429(13) 0.0323(11) 0.0005(9) 0.0025(8) 0.0045(10)
C4 0.0281(11) 0.0497(14) 0.0364(11) -0.0061(9) -0.0001(8) -0.0017(10)
C5 0.0340(12) 0.0389(13) 0.0429(12) -0.0112(9) 0.0054(9) -0.0056(10)
C6 0.0322(11) 0.0319(12) 0.0374(11) -0.0045(8) 0.0030(8) 0.0016(9)
C7 0.0269(10) 0.0358(11) 0.0210(9) -0.0027(8) 0.0070(7) 0.0008(9)
C8 0.0278(10) 0.0361(11) 0.0207(9) 0.0021(7) 0.0069(7) 0.0022(8)
C9 0.0383(12) 0.0353(12) 0.0290(10) 0.0018(8) 0.0048(8) 0.0034(9)
C10 0.0442(13) 0.0378(12) 0.0381(12) 0.0079(9) 0.0067(10) 0.0082(10)
C11 0.0331(12) 0.0545(15) 0.0351(11) 0.0102(10) 0.0032(9) 0.0093(11)
C12 0.0283(11) 0.0511(14) 0.0302(11) 0.0004(9) 0.0034(8) -0.0013(10)
C13 0.0274(10) 0.0377(12) 0.0247(10) -0.0016(8) 0.0075(8) -0.0011(8)
C14 0.0316(11) 0.0376(12) 0.0284(10) -0.0073(8) 0.0049(8) -0.0041(9)
C15 0.0302(10) 0.0299(11) 0.0259(9) -0.0014(7) 0.0099(8) 0.0009(8)
C16 0.0420(12) 0.0261(11) 0.0359(11) 0.0009(8) 0.0103(9) -0.0047(9)
C17 0.0345(11) 0.0192(10) 0.0356(10) 0.0035(8) 0.0070(8) -0.0002(8)
C18 0.0328(11) 0.0334(12) 0.0443(12) -0.0026(9) 0.0077(9) -0.0041(9)
C19 0.0443(13) 0.0351(12) 0.0425(12) -0.0057(9) 0.0032(10) -0.0063(10)
C20 0.0528(14) 0.0302(12) 0.0377(12) -0.0045(9) 0.0114(10) 0.0013(10)
C21 0.0373(12) 0.0369(12) 0.0462(12) -0.0034(9) 0.0128(9) 0.0025(10)
C22 0.0335(11) 0.0290(11) 0.0407(12) -0.0026(8) 0.0034(9) -0.0009(9)
N1 0.0317(9) 0.0279(9) 0.0306(8) -0.0016(7) 0.0056(7) -0.0009(7)
N2 0.0272(8) 0.0280(9) 0.0234(8) -0.0022(6) 0.0037(6) 0.0007(7)
O1 0.0519(10) 0.0367(9) 0.0557(10) 0.0097(7) -0.0066(8) 0.0064(8)

loop_
_atom_type_symbol
_atom_type_description
_atom_type_scat_dispersion_real
_atom_type_scat_dispersion_imag
_atom_type_scat_source
C C 0.0033 0.0016 'International Tables Vol C Tables 4.2.6.8 and 6.1.1.4'
H H 0.0000 0.0000 'International Tables Vol C Tables 4.2.6.8 and 6.1.1.4'
N N 0.0061 0.0033 'International Tables Vol C Tables 4.2.6.8 and 6.1.1.4'
O O 0.0106 0.0060 'International Tables Vol C Tables 4.2.6.8 and 6.1.1.4'

loop_
_geom_angle_atom_site_label_1
_geom_angle_atom_site_label_2
_geom_angle_atom_site_label_3
_geom_angle
O1 C1 N1 121.17(19)
O1 C1 C2 123.39(18)
N1 C1 C2 115.43(17)
C3 C2 C7 119.39(18)
C3 C2 C1 118.10(18)
C7 C2 C1 122.50(17)
C4 C3 C2 121.53(19)
C4 C3 H3 119.2
C2 C3 H3 119.2
C3 C4 C5 118.60(19)
C3 C4 H4 120.7
C5 C4 H4 120.7
C6 C5 C4 121.5(2)
C6 C5 H5 119.3
C4 C5 H5 119.3
C5 C6 C7 119.87(19)
C5 C6 H6 120.1
C7 C6 H6 120.1
C6 C7 N2 123.51(17)
C6 C7 C2 119.12(17)
N2 C7 C2 117.36(17)
C9 C8 N2 132.12(17)
C9 C8 C13 121.00(17)
N2 C8 C13 106.81(17)
C10 C9 C8 117.89(19)
C10 C9 H9 121.1
C8 C9 H9 121.1
C9 C10 C11 121.5(2)
C9 C10 H10 119.2
C11 C10 H10 119.2
C12 C11 C10 120.8(2)
C12 C11 H11 119.6
C10 C11 H11 119.6
C11 C12 C13 119.1(2)
C11 C12 H12 120.4
C13 C12 H12 120.4
C12 C13 C8 119.59(19)
C12 C13 C14 131.80(19)
C8 C13 C14 108.60(16)
C15 C14 C13 106.51(17)
C15 C14 H14 126.7
C13 C14 H14 126.7
C14 C15 N1 129.13(18)
C14 C15 N2 110.94(17)
N1 C15 N2 119.90(16)
N1 C16 C17 113.40(15)
N1 C16 H16A 108.9
C17 C16 H16A 108.9
N1 C16 H16B 108.9
C17 C16 H16B 108.9
H16A C16 H16B 107.7
C18 C17 C22 118.81(18)
C18 C17 C16 121.67(17)
C22 C17 C16 119.47(18)
C17 C18 C19 120.54(19)
C17 C18 H18 119.7
C19 C18 H18 119.7
C18 C19 C20 120.5(2)
C18 C19 H19 119.8
C20 C19 H19 119.8
C21 C20 C19 119.28(19)
C21 C20 H20 120.4
C19 C20 H20 120.4
C20 C21 C22 120.3(2)
C20 C21 H21 119.9
C22 C21 H21 119.9
C21 C22 C17 120.57(19)
C21 C22 H22 119.7
C17 C22 H22 119.7
C1 N1 C15 123.20(16)
C1 N1 C16 119.66(16)
C15 N1 C16 117.08(16)
C15 N2 C7 121.18(15)
C15 N2 C8 107.09(15)
C7 N2 C8 131.57(16)

loop_
_geom_bond_atom_site_label_1
_geom_bond_atom_site_label_2
_geom_bond_distance
C1 O1 1.224(2)
C1 N1 1.379(3)
C1 C2 1.473(3)
C2 C3 1.394(3)
C2 C7 1.404(3)
C3 C4 1.375(3)
C3 H3 0.9500
C4 C5 1.383(3)
C4 H4 0.9500
C5 C6 1.386(3)
C5 H5 0.9500
C6 C7 1.392(3)
C6 H6 0.9500
C7 N2 1.404(2)
C8 C9 1.392(3)
C8 N2 1.411(2)
C8 C13 1.412(3)
C9 C10 1.384(3)
C9 H9 0.9500
C10 C11 1.391(3)
C10 H10 0.9500
C11 C12 1.374(3)
C11 H11 0.9500
C12 C13 1.398(3)
C12 H12 0.9500
C13 C14 1.423(3)
C14 C15 1.361(3)
C14 H14 0.9500
C15 N1 1.387(2)
C15 N2 1.398(2)
C16 N1 1.467(3)
C16 C17 1.513(3)
C16 H16A 0.9900
C16 H16B 0.9900
C17 C18 1.383(3)
C17 C22 1.388(3)
C18 C19 1.385(3)
C18 H18 0.9500
C19 C20 1.381(3)
C19 H19 0.9500
C20 C21 1.381(3)
C20 H20 0.9500
C21 C22 1.386(3)
C21 H21 0.9500
C22 H22 0.9500
